data_7150289
loop_
_publ_author_name
'Ford, Susan'
'Hofmann, Marco'
'Morley, Christopher P.'
'Roberts, John L.'
'Di Vaira, Massimo'

_publ_section_title
;
 Tetramethylcyclopentadienylselenium derivatives.
;
_journal_issue 21
_journal_name_full 'Organic &amp; biomolecular chemistry'
_journal_page_first 3990
_journal_page_last 3995
_journal_paper_doi 10.1039/b510981g
_journal_volume 3
_journal_year 2005
_chemical_formula_moiety 'C9 H12 Se'
_chemical_formula_sum 'C9 H12 Se'
_chemical_formula_weight 199.15
_chemical_name_common
;
1,4,5,6,7,10,11,12-octamethyltricyclo(7.3.0.0)-2,8-
diselenadodeca-3,5,9,11-tetraene
;
_chemical_name_systematic
;
1,4,5,6,7,10,11,12-octamethyltricyclo[7.3.0.0]-
2,8-diselenadodeca-3,5,9,11-tetraene
;
_space_group_IT_number 2
_symmetry_cell_setting triclinic
_symmetry_space_group_name_Hall '-P 1'
_symmetry_space_group_name_H-M 'P -1'
_atom_sites_solution_hydrogens geom
_atom_sites_solution_primary direct
_atom_sites_solution_secondary difmap
_audit_creation_method SHELXL-97
_cell_angle_alpha 62.64(3)
_cell_angle_beta 84.18(3)
_cell_angle_gamma 67.59(3)
_cell_formula_units_Z 2
_cell_length_a 7.325(2)
_cell_length_b 8.283(3)
_cell_length_c 8.758(3)
_cell_measurement_reflns_used 25
_cell_measurement_temperature 293(2)
_cell_measurement_theta_max 14.0
_cell_measurement_theta_min 12.0
_cell_volume 434.5(3)
_computing_cell_refinement 'Nonius software'
_computing_data_collection 'Nonius software'
_computing_data_reduction 'Nonius software'
_computing_molecular_graphics 'ORTEP-3 (Farrugia, 1997)'
_computing_structure_refinement 'SHELXL-97 (Sheldrick, 1997)'
_computing_structure_solution 'SIR97 (Giacovazzo et al., 1999)'
_diffrn_ambient_temperature 293(2)
_diffrn_measured_fraction_theta_full 0.993
_diffrn_measured_fraction_theta_max 0.993
_diffrn_measurement_device_type 'Nonius CAD4 diffractometer'
_diffrn_measurement_method '\w scans'
_diffrn_radiation_monochromator graphite
_diffrn_radiation_source 'fine-focus sealed tube'
_diffrn_radiation_type MoK\a
_diffrn_radiation_wavelength 0.71069
_diffrn_reflns_av_R_equivalents 0.0298
_diffrn_reflns_av_sigmaI/netI 0.0499
_diffrn_reflns_limit_h_max 9
_diffrn_reflns_limit_h_min -9
_diffrn_reflns_limit_k_max 10
_diffrn_reflns_limit_k_min -9
_diffrn_reflns_limit_l_max 11
_diffrn_reflns_limit_l_min -1
_diffrn_reflns_number 2339
_diffrn_reflns_theta_full 27.98
_diffrn_reflns_theta_max 27.98
_diffrn_reflns_theta_min 2.63
_diffrn_standards_decay_% 0
_diffrn_standards_interval_count 300
_diffrn_standards_number 2
_exptl_absorpt_coefficient_mu 4.244
_exptl_absorpt_correction_T_max 0.995
_exptl_absorpt_correction_T_min 0.739
_exptl_absorpt_correction_type psi-scan
_exptl_crystal_colour orange
_exptl_crystal_density_diffrn 1.522
_exptl_crystal_density_method 'not measured'
_exptl_crystal_description prism
_exptl_crystal_F_000 200
_exptl_crystal_size_max 0.60
_exptl_crystal_size_mid 0.50
_exptl_crystal_size_min 0.30
_refine_diff_density_max 0.617
_refine_diff_density_min -0.420
_refine_diff_density_rms 0.104
_refine_ls_extinction_coef 0.006(4)
_refine_ls_extinction_expression Fc^*^=kFc[1+0.001xFc^2^\l^3^/sin(2\q)]^-1/4^
_refine_ls_extinction_method SHELXL
_refine_ls_goodness_of_fit_ref 1.154
_refine_ls_hydrogen_treatment mixed
_refine_ls_matrix_type full
_refine_ls_number_parameters 133
_refine_ls_number_reflns 2074
_refine_ls_number_restraints 3
_refine_ls_restrained_S_all 1.153
_refine_ls_R_factor_all 0.0760
_refine_ls_R_factor_gt 0.0489
_refine_ls_shift/su_max 0.000
_refine_ls_shift/su_mean 0.000
_refine_ls_structure_factor_coef Fsqd
_refine_ls_weighting_details 'calc w=1/[\s^2^(Fo^2^)+(0.0410P)^2^+0.8354P] where P=(Fo^2^+2Fc^2^)/3'
_refine_ls_weighting_scheme calc
_refine_ls_wR_factor_gt 0.1120
_refine_ls_wR_factor_ref 0.1201
_reflns_number_gt 1564
_reflns_number_total 2074
_reflns_threshold_expression I>2sigma(I)
_cod_data_source_file b510981g.txt
_cod_data_source_block tricyse
_cod_depositor_comments
;
The following automatic conversions were performed:

'_exptl_absorpt_correction_type' tag value 'psi-scans' was replaced
with 'psi-scan' value.

Automatic conversion script
Id: cif_fix_values 1646 2011-03-28 12:23:43Z adriana 
;
_cod_original_cell_volume 434.5(2)
_cod_original_sg_symbol_H-M P-1
_cod_database_code 7150289

loop_
_symmetry_equiv_pos_as_xyz
'x, y, z'
'-x, -y, -z'

loop_
_atom_site_label
_atom_site_type_symbol
_atom_site_fract_x
_atom_site_fract_y
_atom_site_fract_z
_atom_site_U_iso_or_equiv
_atom_site_adp_type
_atom_site_occupancy
_atom_site_symmetry_multiplicity
_atom_site_calc_flag
_atom_site_refinement_flags
_atom_site_disorder_assembly
_atom_site_disorder_group
Se Se 0.11404(9) 0.02342(8) -0.20491(7) 0.0469(2) Uani 1 1 d . . .
C1 C -0.1663(7) 0.1742(6) -0.1790(6) 0.0349(11) Uani 1 1 d . . .
C2 C -0.2178(7) 0.3829(7) -0.3188(6) 0.0362(11) Uani 1 1 d . . .
C3 C -0.2540(7) 0.5000(7) -0.2461(6) 0.0379(11) Uani 1 1 d . . .
C4 C -0.2189(7) 0.3824(7) -0.0558(6) 0.0343(10) Uani 1 1 d . . .
C5 C -0.1660(7) 0.1940(7) -0.0177(6) 0.0350(11) Uani 1 1 d . . .
C6 C -0.3018(11) 0.0764(10) -0.1866(9) 0.0557(15) Uani 1 1 d . . .
H6A H -0.260(10) -0.049(10) -0.099(9) 0.066(11) Uiso 1 1 d . . .
H6B H -0.305(10) 0.077(9) -0.295(9) 0.066(11) Uiso 1 1 d . . .
H6C H -0.424(11) 0.146(10) -0.165(8) 0.066(11) Uiso 1 1 d . . .
C7 C -0.2283(10) 0.4330(9) -0.5063(7) 0.0493(14) Uani 1 1 d D . .
H7A H -0.110(7) 0.374(9) -0.546(9) 0.079(13) Uiso 1 1 d D . .
H7B H -0.277(10) 0.570(5) -0.577(8) 0.079(13) Uiso 1 1 d D . .
H7C H -0.306(9) 0.384(10) -0.539(9) 0.079(13) Uiso 1 1 d D . .
C8 C -0.3203(11) 0.7217(9) -0.3349(9) 0.0581(16) Uani 1 1 d . . .
H8A H -0.429(11) 0.769(10) -0.277(9) 0.077(12) Uiso 1 1 d . . .
H8B H -0.349(10) 0.776(10) -0.459(9) 0.077(12) Uiso 1 1 d . . .
H8C H -0.195(11) 0.748(10) -0.301(9) 0.077(12) Uiso 1 1 d . . .
C9 C -0.2417(10) 0.4698(10) 0.0642(9) 0.0504(14) Uani 1 1 d . . .
H9A H -0.197(9) 0.367(9) 0.174(9) 0.061(11) Uiso 1 1 d . . .
H9B H -0.364(10) 0.531(9) 0.074(8) 0.061(11) Uiso 1 1 d . . .
H9C H -0.174(9) 0.562(9) 0.031(8) 0.061(11) Uiso 1 1 d . . .

loop_
_atom_site_aniso_label
_atom_site_aniso_U_11
_atom_site_aniso_U_22
_atom_site_aniso_U_33
_atom_site_aniso_U_23
_atom_site_aniso_U_13
_atom_site_aniso_U_12
Se 0.0491(4) 0.0428(3) 0.0283(3) -0.0126(2) 0.0103(2) -0.0034(2)
C1 0.042(3) 0.027(2) 0.029(2) -0.0126(18) 0.0031(19) -0.006(2)
C2 0.038(3) 0.035(2) 0.031(2) -0.012(2) -0.0006(19) -0.011(2)
C3 0.037(3) 0.033(2) 0.040(3) -0.014(2) 0.003(2) -0.013(2)
C4 0.031(2) 0.036(3) 0.038(2) -0.021(2) 0.0040(19) -0.0094(19)
C5 0.035(3) 0.035(2) 0.027(2) -0.0138(19) 0.0032(18) -0.006(2)
C6 0.066(4) 0.052(4) 0.056(4) -0.024(3) 0.001(3) -0.029(3)
C7 0.060(4) 0.044(3) 0.031(3) -0.013(2) -0.002(2) -0.011(3)
C8 0.066(4) 0.038(3) 0.059(4) -0.017(3) 0.010(3) -0.015(3)
C9 0.048(3) 0.055(4) 0.058(4) -0.039(3) 0.010(3) -0.014(3)

loop_
_atom_type_symbol
_atom_type_description
_atom_type_scat_dispersion_real
_atom_type_scat_dispersion_imag
_atom_type_scat_source
C C 0.0033 0.0016 'International Tables Vol C Tables 4.2.6.8 and 6.1.1.4'
H H 0.0000 0.0000 'International Tables Vol C Tables 4.2.6.8 and 6.1.1.4'
Se Se -0.0929 2.2259 'International Tables Vol C Tables 4.2.6.8 and 6.1.1.4'

loop_
_geom_angle_atom_site_label_1
_geom_angle_atom_site_label_2
_geom_angle_atom_site_label_3
_geom_angle
_geom_angle_site_symmetry_1
_geom_angle_site_symmetry_3
_geom_angle_publ_flag
C5 Se C1 97.0(2) 2 . ?
C5 C1 C2 102.6(4) . . ?
C5 C1 C6 115.0(5) . . ?
C2 C1 C6 114.5(5) . . ?
C5 C1 Se 108.0(3) . . ?
C2 C1 Se 106.2(3) . . ?
C6 C1 Se 109.9(4) . . ?
C3 C2 C7 129.5(5) . . ?
C3 C2 C1 109.0(4) . . ?
C7 C2 C1 121.4(4) . . ?
C2 C3 C4 110.0(4) . . ?
C2 C3 C8 127.8(5) . . ?
C4 C3 C8 122.2(5) . . ?
C5 C4 C3 107.9(4) . . ?
C5 C4 C9 128.6(5) . . ?
C3 C4 C9 123.5(5) . . ?
C4 C5 C1 110.3(4) . . ?
C4 C5 Se 127.2(4) . 2 ?
C1 C5 Se 122.3(3) . 2 ?
C1 C6 H6A 109(4) . . ?
C1 C6 H6B 112(4) . . ?
H6A C6 H6B 111(6) . . ?
C1 C6 H6C 105(4) . . ?
H6A C6 H6C 108(6) . . ?
H6B C6 H6C 112(6) . . ?
C2 C7 H7A 116(4) . . ?
C2 C7 H7B 111(4) . . ?
H7A C7 H7B 109(6) . . ?
C2 C7 H7C 116(4) . . ?
H7A C7 H7C 96(6) . . ?
H7B C7 H7C 107(6) . . ?
C3 C8 H8A 106(4) . . ?
C3 C8 H8B 111(4) . . ?
H8A C8 H8B 115(6) . . ?
C3 C8 H8C 104(4) . . ?
H8A C8 H8C 106(6) . . ?
H8B C8 H8C 113(5) . . ?
C4 C9 H9A 107(4) . . ?
C4 C9 H9B 113(4) . . ?
H9A C9 H9B 103(6) . . ?
C4 C9 H9C 113(4) . . ?
H9A C9 H9C 112(5) . . ?
H9B C9 H9C 107(6) . . ?

loop_
_geom_bond_atom_site_label_1
_geom_bond_atom_site_label_2
_geom_bond_distance
_geom_bond_site_symmetry_2
_geom_bond_publ_flag
Se C5 1.894(5) 2 ?
Se C1 2.010(5) . ?
C1 C5 1.496(6) . ?
C1 C2 1.510(6) . ?
C1 C6 1.524(8) . ?
C2 C3 1.324(7) . ?
C2 C7 1.499(7) . ?
C3 C4 1.482(7) . ?
C3 C8 1.515(7) . ?
C4 C5 1.335(7) . ?
C4 C9 1.492(7) . ?
C5 Se 1.894(5) 2 ?
C6 H6A 0.91(7) . ?
C6 H6B 0.95(7) . ?
C6 H6C 0.92(7) . ?
C7 H7A 0.94(3) . ?
C7 H7B 0.94(3) . ?
C7 H7C 0.94(3) . ?
C8 H8A 0.95(7) . ?
C8 H8B 0.97(7) . ?
C8 H8C 1.12(7) . ?
C9 H9A 0.93(6) . ?
C9 H9B 0.86(7) . ?
C9 H9C 0.99(7) . ?

loop_
_geom_torsion_atom_site_label_1
_geom_torsion_atom_site_label_2
_geom_torsion_atom_site_label_3
_geom_torsion_atom_site_label_4
_geom_torsion
_geom_torsion_site_symmetry_1
_geom_torsion_site_symmetry_2
_geom_torsion_site_symmetry_3
_geom_torsion_site_symmetry_4
_geom_torsion_publ_flag
C5 Se C1 C5 52.7(4) 2 . . . ?
C5 Se C1 C2 162.2(3) 2 . . . ?
C5 Se C1 C6 -73.5(4) 2 . . . ?
C5 C1 C2 C3 -3.9(5) . . . . ?
C6 C1 C2 C3 121.5(5) . . . . ?
Se C1 C2 C3 -117.1(4) . . . . ?
C5 C1 C2 C7 177.9(5) . . . . ?
C6 C1 C2 C7 -56.8(7) . . . . ?
Se C1 C2 C7 64.7(6) . . . . ?
C7 C2 C3 C4 -178.6(5) . . . . ?
C1 C2 C3 C4 3.4(6) . . . . ?
C7 C2 C3 C8 1.1(10) . . . . ?
C1 C2 C3 C8 -177.0(5) . . . . ?
C2 C3 C4 C5 -1.5(6) . . . . ?
C8 C3 C4 C5 178.9(5) . . . . ?
C2 C3 C4 C9 178.5(5) . . . . ?
C8 C3 C4 C9 -1.2(8) . . . . ?
C3 C4 C5 C1 -1.1(6) . . . . ?
C9 C4 C5 C1 178.9(5) . . . . ?
C3 C4 C5 Se -176.9(4) . . . 2 ?
C9 C4 C5 Se 3.2(8) . . . 2 ?
C2 C1 C5 C4 3.0(5) . . . . ?
C6 C1 C5 C4 -122.0(5) . . . . ?
Se C1 C5 C4 114.9(4) . . . . ?
C2 C1 C5 Se 179.0(3) . . . 2 ?
C6 C1 C5 Se 54.0(6) . . . 2 ?
Se C1 C5 Se -69.1(4) . . . 2 ?
